data_7129187
loop_
_publ_author_name
'Hsiao, Pu-Yen'
'Chu, Jean-Ho'

_publ_section_title
;
 Novel bipyrazolo[1,5-a]pyridine luminogens with aggregation-induced
 emission enhancement properties
;
_journal_name_full 'Chemical Communications'
_journal_paper_doi 10.1039/D1CC05371J
_journal_year 2021
_chemical_formula_moiety 'C28 H22 N4'
_chemical_formula_sum 'C28 H22 N4'
_chemical_formula_weight 414.50
_space_group_IT_number 2
_space_group_name_Hall '-P 1'
_space_group_name_H-M_alt 'P -1'
_symmetry_cell_setting triclinic
_symmetry_space_group_name_H-M 'P -1'
_atom_sites_solution_hydrogens geom
_atom_sites_solution_primary direct
_atom_sites_solution_secondary difmap
_audit_creation_method SHELXL-97
_audit_update_record
;
2021-09-18 deposited with the CCDC.	2021-10-29 downloaded from the CCDC.
;
_cell_angle_alpha 86.332(2)
_cell_angle_beta 77.996(2)
_cell_angle_gamma 74.258(2)
_cell_formula_units_Z 1
_cell_length_a 7.3080(4)
_cell_length_b 7.5944(4)
_cell_length_c 9.7428(5)
_cell_measurement_reflns_used 4492
_cell_measurement_temperature 200(2)
_cell_measurement_theta_max 24.917
_cell_measurement_theta_min 2.786
_cell_volume 509.05(5)
_computing_molecular_graphics 'Ortep-3 for Windows (Farrugia, 1997)'
_computing_publication_material 'WinGX publication routines (Farrugia, 2005)'
_computing_structure_refinement 'SHELXL-2014/7 (Sheldrick, 2014)'
_computing_structure_solution 'SHELXL-2014/7 (Sheldrick, 2014)'
_diffrn_ambient_temperature 200(2)
_diffrn_measured_fraction_theta_full 0.992
_diffrn_measured_fraction_theta_max 0.992
_diffrn_measurement_device_type 'D8 Venture'
_diffrn_radiation_monochromator graphite
_diffrn_radiation_source 'fine-focus sealed tube'
_diffrn_radiation_type MoK\a
_diffrn_radiation_wavelength 0.71073
_diffrn_reflns_av_R_equivalents 0.0719
_diffrn_reflns_av_sigmaI/netI 0.0417
_diffrn_reflns_limit_h_max 8
_diffrn_reflns_limit_h_min -8
_diffrn_reflns_limit_k_max 9
_diffrn_reflns_limit_k_min -9
_diffrn_reflns_limit_l_max 11
_diffrn_reflns_limit_l_min -11
_diffrn_reflns_number 12502
_diffrn_reflns_theta_full 25.05
_diffrn_reflns_theta_max 25.05
_diffrn_reflns_theta_min 2.79
_exptl_absorpt_coefficient_mu 0.081
_exptl_absorpt_correction_T_max 0.9951
_exptl_absorpt_correction_T_min 0.9628
_exptl_absorpt_correction_type multi-scan
_exptl_absorpt_process_details SADABS
_exptl_crystal_colour yellow
_exptl_crystal_density_diffrn 1.352
_exptl_crystal_density_method 'not measured'
_exptl_crystal_description prism
_exptl_crystal_F_000 218
_exptl_crystal_size_max 0.47
_exptl_crystal_size_mid 0.31
_exptl_crystal_size_min 0.06
_refine_diff_density_max 0.194
_refine_diff_density_min -0.196
_refine_diff_density_rms 0.035
_refine_ls_extinction_method none
_refine_ls_goodness_of_fit_ref 1.063
_refine_ls_hydrogen_treatment constr
_refine_ls_matrix_type full
_refine_ls_number_parameters 146
_refine_ls_number_reflns 1788
_refine_ls_number_restraints 0
_refine_ls_restrained_S_all 1.063
_refine_ls_R_factor_all 0.0555
_refine_ls_R_factor_gt 0.0395
_refine_ls_shift/su_max 0.000
_refine_ls_shift/su_mean 0.000
_refine_ls_structure_factor_coef Fsqd
_refine_ls_weighting_details 'calc w=1/[\s^2^(Fo^2^)+(0.0393P)^2^+0.1739P] where P=(Fo^2^+2Fc^2^)/3'
_refine_ls_weighting_scheme calc
_refine_ls_wR_factor_gt 0.0943
_refine_ls_wR_factor_ref 0.1068
_reflns_number_gt 1432
_reflns_number_total 1788
_reflns_threshold_expression >2sigma(I)
_cod_data_source_file d1cc05371j2.cif
_cod_data_source_block d20870
_cod_database_code 7129187

loop_
_symmetry_equiv_pos_as_xyz
'x, y, z'
'-x, -y, -z'

loop_
_atom_site_label
_atom_site_type_symbol
_atom_site_fract_x
_atom_site_fract_y
_atom_site_fract_z
_atom_site_U_iso_or_equiv
_atom_site_adp_type
_atom_site_occupancy
_atom_site_symmetry_multiplicity
_atom_site_calc_flag
_atom_site_refinement_flags
_atom_site_disorder_assembly
_atom_site_disorder_group
C1 C 0.8940(2) 0.2336(2) 0.91395(18) 0.0361(4) Uani 1 1 d . . .
H1 H 0.9658 0.3132 0.9331 0.043 Uiso 1 1 calc R . .
C2 C 0.9301(2) 0.0501(2) 0.95806(16) 0.0290(4) Uani 1 1 d . . .
C3 C 0.7972(2) -0.0151(2) 0.90444(15) 0.0269(4) Uani 1 1 d . . .
C4 C 0.7560(2) -0.1854(2) 0.89908(16) 0.0306(4) Uani 1 1 d . . .
H4 H 0.8255 -0.2899 0.9433 0.037 Uiso 1 1 calc R . .
C5 C 0.6167(2) -0.1992(2) 0.83052(17) 0.0343(4) Uani 1 1 d . . .
H5 H 0.5920 -0.3147 0.8241 0.041 Uiso 1 1 calc R . .
C6 C 0.5086(2) -0.0432(2) 0.76885(16) 0.0325(4) Uani 1 1 d . . .
H6 H 0.4094 -0.0551 0.7236 0.039 Uiso 1 1 calc R . .
C7 C 0.5424(2) 0.1239(2) 0.77236(15) 0.0283(4) Uani 1 1 d . . .
C8 C 0.4276(2) 0.2927(2) 0.71449(16) 0.0297(4) Uani 1 1 d . . .
C9 C 0.3783(2) 0.2895(2) 0.58453(17) 0.0359(4) Uani 1 1 d . . .
H9 H 0.4208 0.1788 0.5329 0.043 Uiso 1 1 calc R . .
C10 C 0.2683(3) 0.4449(2) 0.52918(18) 0.0393(4) Uani 1 1 d . . .
H10 H 0.2381 0.4398 0.4395 0.047 Uiso 1 1 calc R . .
C11 C 0.2017(2) 0.6076(2) 0.60223(17) 0.0350(4) Uani 1 1 d . . .
C12 C 0.0890(3) 0.7791(3) 0.5413(2) 0.0461(5) Uani 1 1 d . . .
H12A H 0.1555 0.8756 0.5391 0.069 Uiso 1 1 calc R . .
H12B H -0.0414 0.8183 0.5993 0.069 Uiso 1 1 calc R . .
H12C H 0.0794 0.7555 0.4457 0.069 Uiso 1 1 calc R . .
C13 C 0.2466(2) 0.6091(2) 0.73396(17) 0.0330(4) Uani 1 1 d . . .
H13 H 0.1992 0.7186 0.7870 0.040 Uiso 1 1 calc R . .
C14 C 0.3581(2) 0.4558(2) 0.78942(16) 0.0309(4) Uani 1 1 d . . .
H14 H 0.3879 0.4613 0.8792 0.037 Uiso 1 1 calc R . .
N1 N 0.7502(2) 0.28711(18) 0.84276(15) 0.0356(4) Uani 1 1 d . . .
N2 N 0.69035(18) 0.13323(17) 0.83779(13) 0.0276(3) Uani 1 1 d . . .

loop_
_atom_site_aniso_label
_atom_site_aniso_U_11
_atom_site_aniso_U_22
_atom_site_aniso_U_33
_atom_site_aniso_U_23
_atom_site_aniso_U_13
_atom_site_aniso_U_12
C1 0.0420(10) 0.0278(9) 0.0462(10) 0.0028(7) -0.0227(8) -0.0120(8)
C2 0.0310(8) 0.0276(8) 0.0290(8) -0.0005(6) -0.0093(7) -0.0064(7)
C3 0.0280(8) 0.0262(8) 0.0249(8) 0.0005(6) -0.0051(6) -0.0049(6)
C4 0.0326(9) 0.0269(9) 0.0330(9) 0.0025(7) -0.0078(7) -0.0084(7)
C5 0.0400(10) 0.0288(9) 0.0377(9) 0.0006(7) -0.0089(7) -0.0144(7)
C6 0.0338(9) 0.0352(10) 0.0320(9) -0.0008(7) -0.0104(7) -0.0120(7)
C7 0.0284(8) 0.0320(9) 0.0250(8) -0.0013(6) -0.0065(6) -0.0077(7)
C8 0.0288(8) 0.0317(9) 0.0309(8) 0.0019(7) -0.0090(7) -0.0099(7)
C9 0.0407(10) 0.0348(10) 0.0336(9) -0.0035(7) -0.0140(7) -0.0068(8)
C10 0.0414(10) 0.0461(11) 0.0323(9) 0.0025(8) -0.0158(8) -0.0089(8)
C11 0.0306(9) 0.0381(10) 0.0369(9) 0.0087(8) -0.0100(7) -0.0096(7)
C12 0.0438(11) 0.0434(11) 0.0472(11) 0.0101(9) -0.0130(9) -0.0043(9)
C13 0.0310(9) 0.0308(9) 0.0364(9) 0.0000(7) -0.0058(7) -0.0076(7)
C14 0.0328(9) 0.0318(9) 0.0305(8) 0.0007(7) -0.0099(7) -0.0104(7)
N1 0.0434(8) 0.0255(7) 0.0448(8) 0.0030(6) -0.0203(7) -0.0129(6)
N2 0.0307(7) 0.0255(7) 0.0283(7) 0.0006(5) -0.0093(6) -0.0078(6)

loop_
_atom_type_symbol
_atom_type_description
_atom_type_scat_dispersion_real
_atom_type_scat_dispersion_imag
_atom_type_scat_source
C C 0.0033 0.0016 'International Tables Vol C Tables 4.2.6.8 and 6.1.1.4'
H H 0.0000 0.0000 'International Tables Vol C Tables 4.2.6.8 and 6.1.1.4'
N N 0.0061 0.0033 'International Tables Vol C Tables 4.2.6.8 and 6.1.1.4'

loop_
_geom_angle_atom_site_label_1
_geom_angle_atom_site_label_2
_geom_angle_atom_site_label_3
_geom_angle
_geom_angle_site_symmetry_1
_geom_angle_site_symmetry_3
_geom_angle_publ_flag
N1 C1 C2 114.40(14) . . ?
N1 C1 H1 122.8 . . ?
C2 C1 H1 122.8 . . ?
C3 C2 C1 103.47(14) . . ?
C3 C2 C2 127.80(18) . 2_757 ?
C1 C2 C2 128.72(18) . 2_757 ?
N2 C3 C2 106.25(13) . . ?
N2 C3 C4 117.48(13) . . ?
C2 C3 C4 136.23(15) . . ?
C5 C4 C3 119.79(15) . . ?
C5 C4 H4 120.1 . . ?
C3 C4 H4 120.1 . . ?
C4 C5 C6 120.31(15) . . ?
C4 C5 H5 119.8 . . ?
C6 C5 H5 119.8 . . ?
C7 C6 C5 121.88(15) . . ?
C7 C6 H6 119.1 . . ?
C5 C6 H6 119.1 . . ?
C6 C7 N2 116.75(14) . . ?
C6 C7 C8 123.81(14) . . ?
N2 C7 C8 119.42(13) . . ?
C9 C8 C14 118.08(15) . . ?
C9 C8 C7 119.92(14) . . ?
C14 C8 C7 121.93(14) . . ?
C10 C9 C8 121.00(16) . . ?
C10 C9 H9 119.5 . . ?
C8 C9 H9 119.5 . . ?
C11 C10 C9 121.07(15) . . ?
C11 C10 H10 119.5 . . ?
C9 C10 H10 119.5 . . ?
C10 C11 C13 117.82(16) . . ?
C10 C11 C12 121.72(16) . . ?
C13 C11 C12 120.45(16) . . ?
C11 C12 H12A 109.5 . . ?
C11 C12 H12B 109.5 . . ?
H12A C12 H12B 109.5 . . ?
C11 C12 H12C 109.5 . . ?
H12A C12 H12C 109.5 . . ?
H12B C12 H12C 109.5 . . ?
C14 C13 C11 121.64(16) . . ?
C14 C13 H13 119.2 . . ?
C11 C13 H13 119.2 . . ?
C13 C14 C8 120.36(15) . . ?
C13 C14 H14 119.8 . . ?
C8 C14 H14 119.8 . . ?
C1 N1 N2 103.58(13) . . ?
N1 N2 C7 124.03(13) . . ?
N1 N2 C3 112.26(12) . . ?
C7 N2 C3 123.70(13) . . ?

loop_
_geom_bond_atom_site_label_1
_geom_bond_atom_site_label_2
_geom_bond_distance
_geom_bond_site_symmetry_2
_geom_bond_publ_flag
C1 N1 1.337(2) . ?
C1 C2 1.403(2) . ?
C1 H1 0.9500 . ?
C2 C3 1.403(2) . ?
C2 C2 1.462(3) 2_757 ?
C3 N2 1.393(2) . ?
C3 C4 1.411(2) . ?
C4 C5 1.358(2) . ?
C4 H4 0.9500 . ?
C5 C6 1.410(2) . ?
C5 H5 0.9500 . ?
C6 C7 1.361(2) . ?
C6 H6 0.9500 . ?
C7 N2 1.3838(19) . ?
C7 C8 1.478(2) . ?
C8 C9 1.390(2) . ?
C8 C14 1.395(2) . ?
C9 C10 1.384(2) . ?
C9 H9 0.9500 . ?
C10 C11 1.383(2) . ?
C10 H10 0.9500 . ?
C11 C13 1.391(2) . ?
C11 C12 1.500(2) . ?
C12 H12A 0.9800 . ?
C12 H12B 0.9800 . ?
C12 H12C 0.9800 . ?
C13 C14 1.378(2) . ?
C13 H13 0.9500 . ?
C14 H14 0.9500 . ?
N1 N2 1.3609(18) . ?
